data_4305677
loop_
_publ_author_name
'Xun-Gao Liu'
'Song-Song Bao'
'Yi-Zhi Li'
'Li-Min Zheng'

_publ_section_title
;
Polymorphism in Homochiral Zinc Phosphonates
;
_journal_name_full 'Inorganic Chemistry'
_journal_page_first 5525
_journal_page_last 5527
_journal_paper_doi 10.1021/ic800663t
_journal_volume 47
_journal_year 2008
_chemical_absolute_configuration unk
_chemical_formula_moiety 'C18 H25 Cl N2 O6 P2 Zn2'
_chemical_formula_sum 'C18 H25 Cl N2 O6 P2 Zn2'
_chemical_formula_weight 593.53
_chemical_name_systematic
; 
 ? 
;
_space_group_IT_number 4
_symmetry_cell_setting monoclinic
_symmetry_space_group_name_Hall 'P 2yb'
_symmetry_space_group_name_H-M 'P 1 21 1'
_atom_sites_solution_hydrogens geom
_atom_sites_solution_primary direct
_atom_sites_solution_secondary difmap
_audit_creation_method SHELXL-97
_cell_angle_alpha 90.00
_cell_angle_beta 107.544(3)
_cell_angle_gamma 90.00
_cell_formula_units_Z 2
_cell_length_a 9.9477(16)
_cell_length_b 8.9814(14)
_cell_length_c 13.969(2)
_cell_measurement_reflns_used 1701
_cell_measurement_temperature 293(2)
_cell_measurement_theta_max 24.0
_cell_measurement_theta_min 2.23
_cell_volume 1190.0(3)
_computing_cell_refinement SMART
_computing_data_collection 'SMART (Bruker, 2000)'
_computing_data_reduction 'SAINT (Bruker, 2000)'
_computing_molecular_graphics SHELXTL
_computing_publication_material SHELXTL
_computing_structure_refinement SHELXTL
_computing_structure_solution 'SHELXTL (Bruker, 2000)'
_diffrn_ambient_temperature 293(2)
_diffrn_measured_fraction_theta_full 0.993
_diffrn_measured_fraction_theta_max 0.993
_diffrn_measurement_device_type 'Bruker Smart Apex CCD'
_diffrn_measurement_method 'phi and omega scans'
_diffrn_radiation_monochromator graphite
_diffrn_radiation_source 'fine-focus sealed tube'
_diffrn_radiation_type MoK\a
_diffrn_radiation_wavelength 0.71073
_diffrn_reflns_av_R_equivalents 0.0461
_diffrn_reflns_av_sigmaI/netI 0.0859
_diffrn_reflns_limit_h_max 10
_diffrn_reflns_limit_h_min -12
_diffrn_reflns_limit_k_max 11
_diffrn_reflns_limit_k_min -8
_diffrn_reflns_limit_l_max 17
_diffrn_reflns_limit_l_min -17
_diffrn_reflns_number 6404
_diffrn_reflns_theta_full 26.00
_diffrn_reflns_theta_max 26.00
_diffrn_reflns_theta_min 2.15
_exptl_absorpt_coefficient_mu 2.298
_exptl_absorpt_correction_T_max 0.915
_exptl_absorpt_correction_T_min 0.845
_exptl_absorpt_correction_type multi-scan
_exptl_absorpt_process_details '(SADABS; Bruker, 2000)'
_exptl_crystal_colour colorless
_exptl_crystal_density_diffrn 1.656
_exptl_crystal_density_method 'not measured'
_exptl_crystal_description lamellar
_exptl_crystal_F_000 604
_exptl_crystal_size_max 0.18
_exptl_crystal_size_mid 0.14
_exptl_crystal_size_min 0.04
_refine_diff_density_max 0.717
_refine_diff_density_min -0.518
_refine_diff_density_rms 0.100
_refine_ls_abs_structure_details 'Flack H D (1983), Acta Cryst. A39, 876-881'
_refine_ls_abs_structure_Flack 0.018(19)
_refine_ls_extinction_method none
_refine_ls_goodness_of_fit_ref 0.934
_refine_ls_hydrogen_treatment constr
_refine_ls_matrix_type full
_refine_ls_number_parameters 283
_refine_ls_number_reflns 3554
_refine_ls_number_restraints 19
_refine_ls_restrained_S_all 0.933
_refine_ls_R_factor_all 0.0554
_refine_ls_R_factor_gt 0.0435
_refine_ls_shift/su_max 0.001
_refine_ls_shift/su_mean 0.000
_refine_ls_structure_factor_coef Fsqd
_refine_ls_weighting_details 'calc w=1/[\s^2^(Fo^2^)+(0.0350P)^2^+0.0000P] where P=(Fo^2^+2Fc^2^)/3'
_refine_ls_weighting_scheme calc
_refine_ls_wR_factor_gt 0.0875
_refine_ls_wR_factor_ref 0.0904
_reflns_number_gt 2806
_reflns_number_total 3554
_reflns_threshold_expression >2sigma(I)
_cod_data_source_file ic800663t-file003_3.cif
_cod_data_source_block 70322bm
_cod_depositor_comments
;
The following automatic conversions were performed:
'_symmetry_cell_setting' value 'Monoclinic' changed to 'monoclinic'
according to '/home/saulius/struct/CIF-dictionaries/cif_core.dic'
dictionary named 'cif_core.dic' version 2.4.1 from 2010-06-29.

Automatic conversion script
Id: cif_fix_enum 1527 2010-12-29 10:47:43Z saulius 
;
_cod_original_sg_symbol_H-M 'P 21 '
_cod_database_code 4305677

loop_
_symmetry_equiv_pos_as_xyz
'x, y, z'
'-x, y+1/2, -z'

loop_
_atom_site_label
_atom_site_type_symbol
_atom_site_fract_x
_atom_site_fract_y
_atom_site_fract_z
_atom_site_U_iso_or_equiv
_atom_site_adp_type
_atom_site_occupancy
_atom_site_symmetry_multiplicity
_atom_site_calc_flag
_atom_site_refinement_flags
_atom_site_disorder_assembly
_atom_site_disorder_group
Zn1 Zn 0.59386(7) 0.0291(8) 1.02077(5) 0.02546(19) Uani 1 1 d . . .
Zn2 Zn 0.86936(7) -0.4679(8) 0.91272(5) 0.0267(2) Uani 1 1 d . . .
P1 P 0.67338(17) 0.3417(8) 0.99626(14) 0.0229(4) Uani 1 1 d . . .
P2 P 0.84678(17) -0.1365(8) 0.98921(13) 0.0220(4) Uani 1 1 d . . .
Cl1 Cl 0.7437(2) -0.4302(8) 0.75594(15) 0.0538(6) Uani 1 1 d . . .
C1 C 0.6897(8) 0.2975(11) 1.1255(6) 0.036(2) Uani 1 1 d . . .
H1A H 0.7675 0.3535 1.1694 0.043 Uiso 1 1 calc R . .
H1B H 0.6042 0.3268 1.1403 0.043 Uiso 1 1 calc R . .
C2 C 0.8631(8) -0.0679(11) 0.8708(6) 0.033(2) Uani 1 1 d . A .
H2A H 0.9567 -0.0905 0.8668 0.039 Uiso 1 1 calc R . .
H2B H 0.7951 -0.1183 0.8157 0.039 Uiso 1 1 calc R . .
C3 C 0.7039(8) 0.0881(12) 1.2434(6) 0.037(2) Uani 1 1 d . . .
H3 H 0.6102 0.1168 1.2464 0.044 Uiso 1 1 calc R . .
C4 C 0.7146(9) -0.0774(12) 1.2530(6) 0.054(3) Uani 1 1 d . . .
H4A H 0.6334 -0.1222 1.2064 0.065 Uiso 1 1 calc R . .
H4B H 0.7192 -0.1058 1.3202 0.065 Uiso 1 1 calc R . .
H4C H 0.7982 -0.1106 1.2386 0.065 Uiso 1 1 calc R . .
C5 C 0.8116(5) 0.1654(10) 1.3291(4) 0.043(2) Uani 1 1 d G . .
C6 C 0.9540(6) 0.1482(10) 1.3390(4) 0.056(2) Uani 1 1 d G . .
H6 H 0.9820 0.0864 1.2951 0.067 Uiso 1 1 calc R . .
C7 C 1.0546(5) 0.2233(11) 1.4145(5) 0.076(3) Uani 1 1 d G . .
H7 H 1.1499 0.2117 1.4211 0.091 Uiso 1 1 calc R . .
C8 C 1.0128(7) 0.3156(11) 1.4802(4) 0.081(3) Uani 1 1 d G . .
H8 H 1.0800 0.3658 1.5307 0.097 Uiso 1 1 calc R . .
C9 C 0.8703(8) 0.3328(11) 1.4703(4) 0.092(4) Uani 1 1 d G . .
H9 H 0.8424 0.3946 1.5142 0.110 Uiso 1 1 calc R . .
C10 C 0.7698(6) 0.2577(11) 1.3948(5) 0.073(3) Uani 1 1 d G . .
H10 H 0.6745 0.2693 1.3882 0.088 Uiso 1 1 calc R . .
C11 C 0.8335(7) 0.1635(11) 0.7605(5) 0.0330(18) Uani 1 1 d . A .
H11 H 0.8237 0.2714 0.7665 0.040 Uiso 1 1 calc R . .
C12 C 0.9743(8) 0.1385(13) 0.7405(6) 0.057(3) Uani 1 1 d . . .
H12A H 1.0499 0.1549 0.8012 0.068 Uiso 1 1 calc R . .
H12B H 0.9831 0.2067 0.6898 0.068 Uiso 1 1 calc R . .
H12C H 0.9787 0.0382 0.7179 0.068 Uiso 1 1 calc R . .
C13 C 0.7052(7) 0.1126(9) 0.6796(5) 0.0383(19) Uani 1 1 d D . .
C14 C 0.584(2) 0.197(3) 0.662(3) 0.066(5) Uani 0.297(19) 1 d PD A 1
H14A H 0.5819 0.2824 0.6997 0.079 Uiso 0.297(19) 1 calc PR A 1
C15 C 0.465(4) 0.1517(16) 0.587(2) 0.082(6) Uani 0.297(19) 1 d PD A 1
H15A H 0.3827 0.2080 0.5747 0.098 Uiso 0.297(19) 1 calc PR A 1
C17 C 0.584(2) -0.060(4) 0.546(3) 0.083(6) Uani 0.297(19) 1 d PD A 1
H17B H 0.5851 -0.1448 0.5084 0.100 Uiso 0.297(19) 1 calc PR A 1
C18 C 0.702(4) -0.013(2) 0.622(2) 0.069(4) Uani 0.297(19) 1 d PD A 1
H18A H 0.7844 -0.0697 0.6337 0.082 Uiso 0.297(19) 1 calc PR A 1
C14' C 0.5723(10) 0.1327(9) 0.6905(12) 0.066(5) Uani 0.703(19) 1 d PD A 2
H14B H 0.5644 0.1759 0.7491 0.079 Uiso 0.703(19) 1 calc PR A 2
C15' C 0.4511(17) 0.0902(9) 0.6165(8) 0.082(6) Uani 0.703(19) 1 d PD A 2
H15B H 0.3630 0.1047 0.6254 0.098 Uiso 0.703(19) 1 calc PR A 2
C17' C 0.5925(11) 0.004(2) 0.5156(10) 0.083(6) Uani 0.703(19) 1 d PD A 2
H17A H 0.6002 -0.0394 0.4570 0.100 Uiso 0.703(19) 1 calc PR A 2
C18' C 0.7119(15) 0.048(2) 0.5912(7) 0.069(4) Uani 0.703(19) 1 d PD A 2
H18B H 0.7998 0.0332 0.5822 0.082 Uiso 0.703(19) 1 calc PR A 2
C16 C 0.4626(10) 0.0257(12) 0.5291(6) 0.084(3) Uani 1 1 d D . .
H16 H 0.3807 -0.0013 0.4793 0.101 Uiso 1 1 calc R A 1
N1 N 0.7146(5) 0.1352(10) 1.1457(4) 0.0265(14) Uani 1 1 d . . .
H1C H 0.8057 0.1184 1.1478 0.032 Uiso 1 1 calc R . .
N2 N 0.8386(6) 0.0981(10) 0.8606(4) 0.0280(15) Uani 1 1 d . . .
H2C H 0.7567 0.1187 0.8726 0.034 Uiso 1 1 calc R A .
H2D H 0.9077 0.1438 0.9083 0.034 Uiso 1 1 calc R . .
O1 O 0.6067(4) 0.2031(10) 0.9360(3) 0.0282(12) Uani 1 1 d . . .
O2 O 0.8198(4) 0.3674(9) 0.9875(3) 0.0265(11) Uani 1 1 d . . .
O3 O 0.5824(4) 0.4827(9) 0.9698(4) 0.0312(13) Uani 1 1 d . . .
O4 O 0.9043(4) -0.2943(9) 1.0003(3) 0.0244(11) Uani 1 1 d . . .
O5 O 0.6924(4) -0.1294(9) 0.9798(3) 0.0267(11) Uani 1 1 d . . .
O6 O 0.9336(4) -0.0310(9) 1.0705(3) 0.0246(11) Uani 1 1 d . . .

loop_
_atom_site_aniso_label
_atom_site_aniso_U_11
_atom_site_aniso_U_22
_atom_site_aniso_U_33
_atom_site_aniso_U_23
_atom_site_aniso_U_13
_atom_site_aniso_U_12
Zn1 0.0227(4) 0.0169(4) 0.0376(5) -0.0006(5) 0.0102(3) -0.0032(4)
Zn2 0.0253(4) 0.0148(4) 0.0392(5) -0.0005(5) 0.0083(3) 0.0002(5)
P1 0.0213(9) 0.0129(9) 0.0372(11) 0.0032(8) 0.0131(8) 0.0018(7)
P2 0.0221(9) 0.0120(9) 0.0332(11) -0.0005(8) 0.0102(8) -0.0002(8)
Cl1 0.0674(14) 0.0394(15) 0.0408(13) 0.0028(9) -0.0044(10) 0.0043(10)
C1 0.037(4) 0.018(4) 0.054(6) -0.006(4) 0.018(4) -0.001(3)
C2 0.030(4) 0.017(4) 0.053(5) 0.006(4) 0.015(4) 0.006(3)
C3 0.035(4) 0.035(5) 0.037(5) -0.001(4) 0.007(4) -0.002(3)
C4 0.076(6) 0.042(6) 0.032(5) 0.013(4) -0.001(5) 0.003(5)
C5 0.049(5) 0.038(5) 0.039(5) 0.016(4) 0.009(4) -0.004(4)
C6 0.048(5) 0.063(6) 0.053(6) 0.003(5) 0.008(5) 0.000(5)
C7 0.060(6) 0.068(8) 0.075(8) 0.006(6) -0.018(6) -0.008(6)
C8 0.107(9) 0.080(9) 0.041(7) -0.009(6) 0.001(6) -0.031(7)
C9 0.118(10) 0.096(10) 0.064(8) -0.031(7) 0.030(7) -0.017(9)
C10 0.097(8) 0.077(8) 0.048(7) -0.017(6) 0.026(6) -0.013(6)
C11 0.050(5) 0.025(4) 0.026(4) 0.005(3) 0.015(4) -0.006(3)
C12 0.059(6) 0.075(7) 0.039(5) 0.006(5) 0.020(4) -0.026(5)
C13 0.053(5) 0.032(4) 0.029(5) 0.006(4) 0.010(4) 0.002(4)
C14 0.062(7) 0.052(13) 0.067(11) -0.013(9) -0.007(7) 0.020(8)
C15 0.067(8) 0.064(13) 0.091(12) -0.009(9) -0.012(8) 0.015(9)
C17 0.088(8) 0.139(19) 0.036(9) -0.032(10) 0.038(7) -0.054(10)
C18 0.077(7) 0.100(13) 0.039(8) -0.017(10) 0.032(7) -0.028(11)
C14' 0.062(7) 0.052(13) 0.067(11) -0.013(9) -0.007(7) 0.020(8)
C15' 0.067(8) 0.064(13) 0.091(12) -0.009(9) -0.012(8) 0.015(9)
C17' 0.088(8) 0.139(19) 0.036(9) -0.032(10) 0.038(7) -0.054(10)
C18' 0.077(7) 0.100(13) 0.039(8) -0.017(10) 0.032(7) -0.028(11)
C16 0.089(7) 0.088(8) 0.052(6) -0.015(8) -0.015(5) -0.012(9)
N1 0.025(3) 0.023(3) 0.032(4) -0.003(3) 0.008(3) 0.004(3)
N2 0.035(4) 0.014(3) 0.032(4) -0.005(3) 0.004(3) -0.004(3)
O1 0.022(2) 0.028(3) 0.033(3) 0.002(2) 0.006(2) -0.002(2)
O2 0.020(2) 0.012(2) 0.055(3) 0.010(2) 0.023(2) 0.003(2)
O3 0.023(2) 0.026(3) 0.046(3) 0.003(2) 0.014(2) 0.001(2)
O4 0.021(2) 0.010(2) 0.040(3) -0.004(2) 0.005(2) 0.001(2)
O5 0.022(2) 0.015(3) 0.045(3) -0.008(2) 0.014(2) -0.001(2)
O6 0.017(2) 0.028(3) 0.031(3) -0.005(2) 0.011(2) 0.0021(19)

loop_
_atom_type_symbol
_atom_type_description
_atom_type_scat_dispersion_real
_atom_type_scat_dispersion_imag
_atom_type_scat_source
C C 0.0033 0.0016 'International Tables Vol C Tables 4.2.6.8 and 6.1.1.4'
H H 0.0000 0.0000 'International Tables Vol C Tables 4.2.6.8 and 6.1.1.4'
N N 0.0061 0.0033 'International Tables Vol C Tables 4.2.6.8 and 6.1.1.4'
O O 0.0106 0.0060 'International Tables Vol C Tables 4.2.6.8 and 6.1.1.4'
P P 0.1023 0.0942 'International Tables Vol C Tables 4.2.6.8 and 6.1.1.4'
Cl Cl 0.1484 0.1585 'International Tables Vol C Tables 4.2.6.8 and 6.1.1.4'
Zn Zn 0.2839 1.4301 'International Tables Vol C Tables 4.2.6.8 and 6.1.1.4'

loop_
_geom_angle_atom_site_label_1
_geom_angle_atom_site_label_2
_geom_angle_atom_site_label_3
_geom_angle
_geom_angle_site_symmetry_1
_geom_angle_site_symmetry_3
_geom_angle_publ_flag
O3 Zn1 O5 115.93(19) 2_647 . ?
O3 Zn1 O1 116.96(19) 2_647 . ?
O5 Zn1 O1 106.02(18) . . ?
O3 Zn1 N1 111.9(2) 2_647 . ?
O5 Zn1 N1 112.5(2) . . ?
O1 Zn1 N1 90.9(2) . . ?
O4 Zn2 O2 107.20(18) . 1_545 ?
O4 Zn2 O6 99.86(17) . 2_747 ?
O2 Zn2 O6 96.86(17) 1_545 2_747 ?
O4 Zn2 Cl1 116.30(15) . . ?
O2 Zn2 Cl1 119.31(15) 1_545 . ?
O6 Zn2 Cl1 114.02(14) 2_747 . ?
O2 P1 O3 111.5(2) . . ?
O2 P1 O1 110.2(3) . . ?
O3 P1 O1 114.2(3) . . ?
O2 P1 C1 108.4(3) . . ?
O3 P1 C1 106.9(3) . . ?
O1 P1 C1 105.3(3) . . ?
O5 P2 O4 113.1(3) . . ?
O5 P2 O6 111.8(2) . . ?
O4 P2 O6 113.0(2) . . ?
O5 P2 C2 106.0(3) . . ?
O4 P2 C2 106.0(3) . . ?
O6 P2 C2 106.2(3) . . ?
N1 C1 P1 111.3(5) . . ?
N1 C1 H1A 109.4 . . ?
P1 C1 H1A 109.4 . . ?
N1 C1 H1B 109.4 . . ?
P1 C1 H1B 109.4 . . ?
H1A C1 H1B 108.0 . . ?
N2 C2 P2 111.3(6) . . ?
N2 C2 H2A 109.4 . . ?
P2 C2 H2A 109.4 . . ?
N2 C2 H2B 109.4 . . ?
P2 C2 H2B 109.4 . . ?
H2A C2 H2B 108.0 . . ?
N1 C3 C4 110.3(7) . . ?
N1 C3 C5 111.8(6) . . ?
C4 C3 C5 111.8(7) . . ?
N1 C3 H3 107.6 . . ?
C4 C3 H3 107.6 . . ?
C5 C3 H3 107.6 . . ?
C3 C4 H4A 109.5 . . ?
C3 C4 H4B 109.5 . . ?
H4A C4 H4B 109.5 . . ?
C3 C4 H4C 109.5 . . ?
H4A C4 H4C 109.5 . . ?
H4B C4 H4C 109.5 . . ?
C6 C5 C10 120.0 . . ?
C6 C5 C3 119.0(5) . . ?
C10 C5 C3 120.9(5) . . ?
C5 C6 C7 120.0 . . ?
C5 C6 H6 120.0 . . ?
C7 C6 H6 120.0 . . ?
C8 C7 C6 120.0 . . ?
C8 C7 H7 120.0 . . ?
C6 C7 H7 120.0 . . ?
C7 C8 C9 120.0 . . ?
C7 C8 H8 120.0 . . ?
C9 C8 H8 120.0 . . ?
C8 C9 C10 120.0 . . ?
C8 C9 H9 120.0 . . ?
C10 C9 H9 120.0 . . ?
C9 C10 C5 120.0 . . ?
C9 C10 H10 120.0 . . ?
C5 C10 H10 120.0 . . ?
C13 C11 N2 111.4(5) . . ?
C13 C11 C12 116.0(6) . . ?
N2 C11 C12 109.7(6) . . ?
C13 C11 H11 106.4 . . ?
N2 C11 H11 106.4 . . ?
C12 C11 H11 106.4 . . ?
C11 C12 H12A 109.5 . . ?
C11 C12 H12B 109.5 . . ?
H12A C12 H12B 109.5 . . ?
C11 C12 H12C 109.5 . . ?
H12A C12 H12C 109.5 . . ?
H12B C12 H12C 109.5 . . ?
C18' C13 C14 110.3(16) . . ?
C18' C13 C14' 117.1(11) . . ?
C14 C13 C18 119(2) . . ?
C14' C13 C18 108.6(17) . . ?
C18' C13 C11 122.8(8) . . ?
C14 C13 C11 117.7(17) . . ?
C14' C13 C11 120.1(9) . . ?
C18 C13 C11 123.5(18) . . ?
C13 C14 C15 118(3) . . ?
C13 C14 H14A 120.9 . . ?
C15 C14 H14A 120.9 . . ?
C14 C15 C16 123(3) . . ?
C14 C15 H15A 118.6 . . ?
C16 C15 H15A 118.6 . . ?
C16 C17 C18 117(3) . . ?
C16 C17 H17B 121.3 . . ?
C18 C17 H17B 121.3 . . ?
C13 C18 C17 123(3) . . ?
C13 C18 H18A 118.3 . . ?
C17 C18 H18A 118.3 . . ?
C15' C14' C13 121.8(14) . . ?
C15' C14' H14B 119.1 . . ?
C13 C14' H14B 119.1 . . ?
C14' C15' C16 119.2(14) . . ?
C14' C15' H15B 120.4 . . ?
C16 C15' H15B 120.4 . . ?
C16 C17' C18' 118.6(12) . . ?
C16 C17' H17A 120.7 . . ?
C18' C17' H17A 120.7 . . ?
C13 C18' C17' 122.6(12) . . ?
C13 C18' H18B 118.7 . . ?
C17' C18' H18B 118.7 . . ?
C17' C16 C15' 120.7(11) . . ?
C15' C16 C17 112.3(17) . . ?
C17' C16 C15 110.3(17) . . ?
C17 C16 C15 120(2) . . ?
C17' C16 H16 120.6 . . ?
C15' C16 H16 118.7 . . ?
C17 C16 H16 120.2 . . ?
C15 C16 H16 120.2 . . ?
C3 N1 C1 113.8(6) . . ?
C3 N1 Zn1 118.4(4) . . ?
C1 N1 Zn1 105.9(4) . . ?
C3 N1 H1C 105.9 . . ?
C1 N1 H1C 105.9 . . ?
Zn1 N1 H1C 105.9 . . ?
C11 N2 C2 115.6(6) . . ?
C11 N2 H2C 108.4 . . ?
C2 N2 H2C 108.4 . . ?
C11 N2 H2D 108.4 . . ?
C2 N2 H2D 108.4 . . ?
H2C N2 H2D 107.4 . . ?
P1 O1 Zn1 113.9(3) . . ?
P1 O2 Zn2 124.1(3) . 1_565 ?
P1 O3 Zn1 132.3(3) . 2_657 ?
P2 O4 Zn2 133.8(3) . . ?
P2 O5 Zn1 127.5(3) . . ?
P2 O6 Zn2 125.5(2) . 2_757 ?

loop_
_geom_bond_atom_site_label_1
_geom_bond_atom_site_label_2
_geom_bond_distance
_geom_bond_site_symmetry_2
_geom_bond_publ_flag
Zn1 O3 1.846(4) 2_647 ?
Zn1 O5 1.911(4) . ?
Zn1 O1 1.988(5) . ?
Zn1 N1 2.033(5) . ?
Zn2 O4 1.948(4) . ?
Zn2 O2 1.957(4) 1_545 ?
Zn2 O6 1.985(4) 2_747 ?
Zn2 Cl1 2.196(2) . ?
P1 O2 1.516(4) . ?
P1 O3 1.535(5) . ?
P1 O1 1.537(5) . ?
P1 C1 1.808(8) . ?
P2 O5 1.503(4) . ?
P2 O4 1.519(5) . ?
P2 O6 1.530(4) . ?
P2 C2 1.818(8) . ?
C1 N1 1.492(8) . ?
C1 H1A 0.9700 . ?
C1 H1B 0.9700 . ?
C2 N2 1.511(8) . ?
C2 H2A 0.9700 . ?
C2 H2B 0.9700 . ?
C3 N1 1.464(9) . ?
C3 C4 1.493(11) . ?
C3 C5 1.514(8) . ?
C3 H3 0.9800 . ?
C4 H4A 0.9600 . ?
C4 H4B 0.9600 . ?
C4 H4C 0.9600 . ?
C5 C6 1.3900 . ?
C5 C10 1.3900 . ?
C6 C7 1.3900 . ?
C6 H6 0.9300 . ?
C7 C8 1.3900 . ?
C7 H7 0.9300 . ?
C8 C9 1.3900 . ?
C8 H8 0.9300 . ?
C9 C10 1.3900 . ?
C9 H9 0.9300 . ?
C10 H10 0.9300 . ?
C11 C13 1.498(9) . ?
C11 N2 1.504(9) . ?
C11 C12 1.525(10) . ?
C11 H11 0.9800 . ?
C12 H12A 0.9600 . ?
C12 H12B 0.9600 . ?
C12 H12C 0.9600 . ?
C13 C18' 1.385(5) . ?
C13 C14 1.387(5) . ?
C13 C14' 1.387(5) . ?
C13 C18 1.388(5) . ?
C14 C15 1.387(5) . ?
C14 H14A 0.9300 . ?
C15 C16 1.387(5) . ?
C15 H15A 0.9300 . ?
C17 C16 1.387(5) . ?
C17 C18 1.390(5) . ?
C17 H17B 0.9300 . ?
C18 H18A 0.9300 . ?
C14' C15' 1.384(5) . ?
C14' H14B 0.9300 . ?
C15' C16 1.387(5) . ?
C15' H15B 0.9300 . ?
C17' C16 1.375(5) . ?
C17' C18' 1.387(5) . ?
C17' H17A 0.9300 . ?
C18' H18B 0.9300 . ?
C16 H16 0.9300 . ?
N1 H1C 0.9100 . ?
N2 H2C 0.9000 . ?
N2 H2D 0.9000 . ?
O2 Zn2 1.957(4) 1_565 ?
O3 Zn1 1.846(4) 2_657 ?
O6 Zn2 1.985(4) 2_757 ?

loop_
_geom_torsion_atom_site_label_1
_geom_torsion_atom_site_label_2
_geom_torsion_atom_site_label_3
_geom_torsion_atom_site_label_4
_geom_torsion
_geom_torsion_site_symmetry_1
_geom_torsion_site_symmetry_2
_geom_torsion_site_symmetry_3
_geom_torsion_site_symmetry_4
_geom_torsion_publ_flag
O2 P1 C1 N1 -86.2(5) . . . . ?
O3 P1 C1 N1 153.6(4) . . . . ?
O1 P1 C1 N1 31.7(5) . . . . ?
O5 P2 C2 N2 71.6(6) . . . . ?
O4 P2 C2 N2 -167.9(5) . . . . ?
O6 P2 C2 N2 -47.5(6) . . . . ?
N1 C3 C5 C6 -59.3(7) . . . . ?
C4 C3 C5 C6 65.0(9) . . . . ?
N1 C3 C5 C10 117.9(6) . . . . ?
C4 C3 C5 C10 -117.8(7) . . . . ?
C10 C5 C6 C7 0.0 . . . . ?
C3 C5 C6 C7 177.2(6) . . . . ?
C5 C6 C7 C8 0.0 . . . . ?
C6 C7 C8 C9 0.0 . . . . ?
C7 C8 C9 C10 0.0 . . . . ?
C8 C9 C10 C5 0.0 . . . . ?
C6 C5 C10 C9 0.0 . . . . ?
C3 C5 C10 C9 -177.2(6) . . . . ?
N2 C11 C13 C18' -127.0(8) . . . . ?
C12 C11 C13 C18' -0.6(11) . . . . ?
N2 C11 C13 C14 89.5(14) . . . . ?
C12 C11 C13 C14 -144.1(14) . . . . ?
N2 C11 C13 C14' 54.5(10) . . . . ?
C12 C11 C13 C14' -179.1(8) . . . . ?
N2 C11 C13 C18 -91.0(14) . . . . ?
C12 C11 C13 C18 35.4(15) . . . . ?
C18' C13 C14 C15 31.7(9) . . . . ?
C14' C13 C14 C15 -78(4) . . . . ?
C18 C13 C14 C15 0.00(9) . . . . ?
C11 C13 C14 C15 179.5(6) . . . . ?
C13 C14 C15 C16 0.00(9) . . . . ?
C18' C13 C18 C17 -81(4) . . . . ?
C14 C13 C18 C17 0.0(2) . . . . ?
C14' C13 C18 C17 31.6(9) . . . . ?
C11 C13 C18 C17 -179.5(6) . . . . ?
C16 C17 C18 C13 0.0(3) . . . . ?
C18' C13 C14' C15' 0.00(9) . . . . ?
C14 C13 C14' C15' 84(4) . . . . ?
C18 C13 C14' C15' -31.3(12) . . . . ?
C11 C13 C14' C15' 178.6(6) . . . . ?
C13 C14' C15' C16 -0.01(9) . . . . ?
C14 C13 C18' C17' -32.6(12) . . . . ?
C14' C13 C18' C17' 0.0(2) . . . . ?
C18 C13 C18' C17' 80(4) . . . . ?
C11 C13 C18' C17' -178.5(6) . . . . ?
C16 C17' C18' C13 0.0(3) . . . . ?
C18' C17' C16 C15' 0.0(3) . . . . ?
C18' C17' C16 C17 -82(4) . . . . ?
C18' C17' C16 C15 31.8(13) . . . . ?
C14' C15' C16 C17' 0.0(2) . . . . ?
C14' C15' C16 C17 33.3(12) . . . . ?
C14' C15' C16 C15 -78(4) . . . . ?
C18 C17 C16 C17' 80(3) . . . . ?
C18 C17 C16 C15' -32.9(10) . . . . ?
C18 C17 C16 C15 0.0(3) . . . . ?
C14 C15 C16 C17' -32.6(9) . . . . ?
C14 C15 C16 C15' 84(4) . . . . ?
C14 C15 C16 C17 0.0(2) . . . . ?
C4 C3 N1 C1 173.9(7) . . . . ?
C5 C3 N1 C1 -61.0(8) . . . . ?
C4 C3 N1 Zn1 48.5(9) . . . . ?
C5 C3 N1 Zn1 173.6(4) . . . . ?
P1 C1 N1 C3 -169.7(5) . . . . ?
P1 C1 N1 Zn1 -38.0(5) . . . . ?
O3 Zn1 N1 C3 37.6(5) 2_647 . . . ?
O5 Zn1 N1 C3 -95.0(5) . . . . ?
O1 Zn1 N1 C3 157.2(5) . . . . ?
O3 Zn1 N1 C1 -91.6(4) 2_647 . . . ?
O5 Zn1 N1 C1 135.9(4) . . . . ?
O1 Zn1 N1 C1 28.1(4) . . . . ?
C13 C11 N2 C2 68.3(8) . . . . ?
C12 C11 N2 C2 -61.5(8) . . . . ?
P2 C2 N2 C11 -173.4(4) . . . . ?
O2 P1 O1 Zn1 107.9(3) . . . . ?
O3 P1 O1 Zn1 -125.7(3) . . . . ?
C1 P1 O1 Zn1 -8.7(4) . . . . ?
O3 Zn1 O1 P1 105.8(3) 2_647 . . . ?
O5 Zn1 O1 P1 -123.1(2) . . . . ?
N1 Zn1 O1 P1 -9.4(3) . . . . ?
O3 P1 O2 Zn2 -18.2(4) . . . 1_565 ?
O1 P1 O2 Zn2 109.7(4) . . . 1_565 ?
C1 P1 O2 Zn2 -135.6(3) . . . 1_565 ?
O2 P1 O3 Zn1 -172.2(4) . . . 2_657 ?
O1 P1 O3 Zn1 62.0(5) . . . 2_657 ?
C1 P1 O3 Zn1 -54.0(5) . . . 2_657 ?
O5 P2 O4 Zn2 65.4(4) . . . . ?
O6 P2 O4 Zn2 -166.3(3) . . . . ?
C2 P2 O4 Zn2 -50.3(4) . . . . ?
O2 Zn2 O4 P2 -126.2(3) 1_545 . . . ?
O6 Zn2 O4 P2 133.4(4) 2_747 . . . ?
Cl1 Zn2 O4 P2 10.2(4) . . . . ?
O4 P2 O5 Zn1 150.8(3) . . . . ?
O6 P2 O5 Zn1 21.8(4) . . . . ?
C2 P2 O5 Zn1 -93.5(4) . . . . ?
O3 Zn1 O5 P2 -164.0(3) 2_647 . . . ?
O1 Zn1 O5 P2 64.3(4) . . . . ?
N1 Zn1 O5 P2 -33.5(4) . . . . ?
O5 P2 O6 Zn2 -164.7(3) . . . 2_757 ?
O4 P2 O6 Zn2 66.3(4) . . . 2_757 ?
C2 P2 O6 Zn2 -49.5(4) . . . 2_757 ?
